data_7121192
loop_
_publ_author_name
'Luo, Kui'
'Zhang, Ling'
'Jiang, Huanfeng'
'Chen, Lianfen'
'Zhu, Shifa'

_publ_section_title
;
 Selectivity-switchable construction of benzo-fused polycyclic compounds
 through a gold-catalyzed reaction of enyne-lactone.
;
_journal_issue 15
_journal_name_full 'Chemical communications (Cambridge, England)'
_journal_page_first 1893
_journal_page_last 1896
_journal_paper_doi 10.1039/c7cc09786g
_journal_volume 54
_journal_year 2018
_chemical_formula_moiety 'C21 H16 O5'
_chemical_formula_sum 'C21 H16 O5'
_chemical_formula_weight 348.34
_space_group_crystal_system monoclinic
_space_group_IT_number 14
_space_group_name_Hall '-P 2yn'
_space_group_name_H-M_alt 'P 1 21/n 1'
_symmetry_space_group_name_Hall '-P 2yn'
_symmetry_space_group_name_H-M 'P 1 21/n 1'
_atom_sites_solution_hydrogens geom
_atom_sites_solution_primary direct
_audit_creation_date 2017-08-10
_audit_creation_method
;
Olex2 1.2
(compiled 2017.07.20 svn.r3457 for OlexSys, GUI svn.r5370)
;
_audit_update_record
;
2017-11-20 deposited with the CCDC.
2018-01-26 downloaded from the CCDC.
;
_cell_angle_alpha 90
_cell_angle_beta 101.928(5)
_cell_angle_gamma 90
_cell_formula_units_Z 4
_cell_length_a 12.2774(7)
_cell_length_b 10.4052(7)
_cell_length_c 13.0395(7)
_cell_measurement_reflns_used 2923
_cell_measurement_temperature 100.00(10)
_cell_measurement_theta_max 28.9840
_cell_measurement_theta_min 3.9530
_cell_volume 1629.81(17)
_computing_cell_refinement 'CrysAlisPro 1.171.38.43f (Rigaku OD, 2015)'
_computing_data_collection 'CrysAlisPro 1.171.38.43f (Rigaku OD, 2015)'
_computing_data_reduction 'CrysAlisPro 1.171.38.43f (Rigaku OD, 2015)'
_computing_molecular_graphics 'Olex2 (Dolomanov et al., 2009)'
_computing_publication_material 'Olex2 (Dolomanov et al., 2009)'
_computing_structure_refinement 'ShelXL (Sheldrick, 2015)'
_computing_structure_solution 'ShelXT (Sheldrick, 2015)'
_diffrn_ambient_environment N~2~
_diffrn_ambient_temperature 100.00(10)
_diffrn_detector 'CCD plate'
_diffrn_detector_area_resol_mean 5.2684
_diffrn_detector_type AtlasS2
_diffrn_measured_fraction_theta_full 0.998
_diffrn_measured_fraction_theta_max 0.832
_diffrn_measurement_details
;
List of Runs (angles in degrees, time in seconds):

  # Type    Start    End  Width  t~exp~   \w     \q     \k     \f   Frames
#--------------------------------------------------------------------------
  1  \w    -13.00  27.00   1.00    9.00    --  -11.59 -99.00-150.00   40
  2  \w     41.00  98.00   1.00    9.00    --   11.74-178.00-150.00   57
  3  \w    -58.00  42.00   1.00    9.00    --   11.74   9.00  38.00  100
;
_diffrn_measurement_device 'four-circle diffractometer'
_diffrn_measurement_device_type 'SuperNova, Dual, Cu at zero, AtlasS2'
_diffrn_measurement_method '\w scans'
_diffrn_orient_matrix_type 'CrysAlisPro convention (1999,Acta A55,543-557)'
_diffrn_orient_matrix_UB_11 -0.0305850000
_diffrn_orient_matrix_UB_12 -0.0568157000
_diffrn_orient_matrix_UB_13 0.0044938000
_diffrn_orient_matrix_UB_21 -0.0494436000
_diffrn_orient_matrix_UB_22 0.0367045000
_diffrn_orient_matrix_UB_23 -0.0050891000
_diffrn_orient_matrix_UB_31 -0.0102726000
_diffrn_orient_matrix_UB_32 -0.0081412000
_diffrn_orient_matrix_UB_33 -0.0552299000
_diffrn_radiation_monochromator mirror
_diffrn_radiation_probe x-ray
_diffrn_radiation_type MoK\a
_diffrn_radiation_wavelength 0.71073
_diffrn_reflns_av_R_equivalents 0.0369
_diffrn_reflns_av_unetI/netI 0.0566
_diffrn_reflns_Laue_measured_fraction_full 0.998
_diffrn_reflns_Laue_measured_fraction_max 0.832
_diffrn_reflns_limit_h_max 12
_diffrn_reflns_limit_h_min -15
_diffrn_reflns_limit_k_max 13
_diffrn_reflns_limit_k_min -7
_diffrn_reflns_limit_l_max 17
_diffrn_reflns_limit_l_min -16
_diffrn_reflns_number 8320
_diffrn_reflns_point_group_measured_fraction_full 0.998
_diffrn_reflns_point_group_measured_fraction_max 0.832
_diffrn_reflns_theta_full 25.242
_diffrn_reflns_theta_max 29.548
_diffrn_reflns_theta_min 3.222
_diffrn_source 'micro-focus sealed X-ray tube'
_diffrn_source_type 'SuperNova (Mo) X-ray Source'
_exptl_absorpt_coefficient_mu 0.102
_exptl_absorpt_correction_T_max 1.00000
_exptl_absorpt_correction_T_min 0.63285
_exptl_absorpt_correction_type multi-scan
_exptl_absorpt_process_details
;
CrysAlisPro 1.171.38.43f (Rigaku Oxford Diffraction, 2015)
Empirical absorption correction using spherical harmonics,
 implemented in SCALE3 ABSPACK scaling algorithm.
;
_exptl_crystal_colour colorless
_exptl_crystal_density_diffrn 1.420
_exptl_crystal_description block
_exptl_crystal_F_000 728
_exptl_crystal_size_max 0.17
_exptl_crystal_size_mid 0.12
_exptl_crystal_size_min 0.1
_refine_diff_density_max 0.336
_refine_diff_density_min -0.253
_refine_diff_density_rms 0.056
_refine_ls_extinction_method none
_refine_ls_goodness_of_fit_ref 1.043
_refine_ls_hydrogen_treatment constr
_refine_ls_matrix_type full
_refine_ls_number_parameters 237
_refine_ls_number_reflns 3801
_refine_ls_number_restraints 0
_refine_ls_restrained_S_all 1.043
_refine_ls_R_factor_all 0.0685
_refine_ls_R_factor_gt 0.0510
_refine_ls_shift/su_max 0.000
_refine_ls_shift/su_mean 0.000
_refine_ls_structure_factor_coef Fsqd
_refine_ls_weighting_details 'w=1/[\s^2^(Fo^2^)+(0.0501P)^2^+0.4843P] where P=(Fo^2^+2Fc^2^)/3'
_refine_ls_weighting_scheme calc
_refine_ls_wR_factor_gt 0.1123
_refine_ls_wR_factor_ref 0.1237
_reflns_Friedel_coverage 0.000
_reflns_number_gt 2977
_reflns_number_total 3801
_reflns_threshold_expression 'I > 2\s(I)'
_cod_data_source_file c7cc09786g2.cif
_cod_data_source_block exp_806
_cod_depositor_comments 'Adding full bibliography for 7121190--7121192.cif.'
_cod_original_cell_volume 1629.82(17)
_cod_database_code 7121192
_shelx_shelxl_version_number 2017/1
_shelx_space_group_comment
;
The symmetry employed for this shelxl refinement is uniquely defined
by the following loop, which should always be used as a source of
symmetry information in preference to the above space-group names.
They are only intended as comments.
;
_shelx_estimated_absorpt_t_max 0.990
_shelx_estimated_absorpt_t_min 0.983
_reflns_odcompleteness_completeness 99.63
_reflns_odcompleteness_iscentric 1
_reflns_odcompleteness_theta 26.32
_olex2_refinement_description
;
1. Fixed Uiso
 At 1.2 times of:
  All C(H) groups
 At 1.5 times of:
  All C(H,H,H) groups
2.a Ternary CH refined with riding coordinates:
 C1(H1)
2.b Aromatic/amide H refined with riding coordinates:
 C13(H13), C14(H14), C6(H6), C17(H17), C4(H4), C5(H5), C16(H16), C3(H3),
 C15(H15)
2.c Idealised Me refined as rotating group:
 C21(H21A,H21B,H21C), C19(H19A,H19B,H19C)
;
_olex2_submission_special_instructions 'No special instructions were received'
_oxdiff_exptl_absorpt_empirical_details
;
Empirical correction (ABSPACK) includes:
- Absorption correction using spherical harmonics
- Frame scaling
- Detector area scaling
;
_oxdiff_exptl_absorpt_empirical_full_max 1.325
_oxdiff_exptl_absorpt_empirical_full_min 0.675

loop_
_space_group_symop_operation_xyz
'x, y, z'
'-x+1/2, y+1/2, -z+1/2'
'-x, -y, -z'
'x-1/2, -y-1/2, z-1/2'

loop_
_atom_site_label
_atom_site_type_symbol
_atom_site_fract_x
_atom_site_fract_y
_atom_site_fract_z
_atom_site_U_iso_or_equiv
_atom_site_adp_type
_atom_site_occupancy
_atom_site_site_symmetry_order
_atom_site_calc_flag
_atom_site_refinement_flags_posn
O1 O 0.69883(10) 0.59580(12) 0.36291(8) 0.0194(3) Uani 1 1 d .
O5 O 0.79685(10) 0.18980(12) 0.50101(9) 0.0216(3) Uani 1 1 d .
O2 O 0.55318(10) 0.53164(13) 0.24156(9) 0.0237(3) Uani 1 1 d .
O3 O 0.73122(10) 0.31320(12) 0.27597(9) 0.0206(3) Uani 1 1 d .
O4 O 0.93522(10) 0.33317(14) 0.51034(9) 0.0255(3) Uani 1 1 d .
C2 C 0.79032(14) 0.60131(17) 0.54766(12) 0.0170(4) Uani 1 1 d .
C8 C 0.67260(14) 0.42413(17) 0.53660(12) 0.0153(3) Uani 1 1 d .
C11 C 0.57999(14) 0.27393(17) 0.35631(12) 0.0164(4) Uani 1 1 d .
C7 C 0.71962(13) 0.53421(17) 0.60003(12) 0.0165(4) Uani 1 1 d .
C18 C 0.83784(14) 0.30699(18) 0.49212(12) 0.0168(4) Uani 1 1 d .
C13 C 0.57813(14) 0.36013(17) 0.53274(12) 0.0171(4) Uani 1 1 d .
H13 H 0.537340 0.373972 0.584405 0.020 Uiso 1 1 calc R
C20 C 0.63138(14) 0.50455(18) 0.31027(12) 0.0183(4) Uani 1 1 d .
C12 C 0.53717(13) 0.26820(17) 0.44854(12) 0.0165(4) Uani 1 1 d .
C9 C 0.74514(13) 0.40262(17) 0.45509(12) 0.0155(4) Uani 1 1 d .
C14 C 0.45705(14) 0.17727(18) 0.45735(13) 0.0204(4) Uani 1 1 d .
H14 H 0.428251 0.174137 0.517902 0.024 Uiso 1 1 calc R
C10 C 0.67195(14) 0.36810(17) 0.34814(12) 0.0161(4) Uani 1 1 d .
C6 C 0.70388(14) 0.57801(18) 0.69741(12) 0.0184(4) Uani 1 1 d .
H6 H 0.653681 0.537492 0.731267 0.022 Uiso 1 1 calc R
C17 C 0.53928(14) 0.18917(18) 0.27514(13) 0.0202(4) Uani 1 1 d .
H17 H 0.565635 0.193534 0.213304 0.024 Uiso 1 1 calc R
C1 C 0.78829(14) 0.53863(17) 0.44331(12) 0.0174(4) Uani 1 1 d .
H1 H 0.860949 0.539687 0.423272 0.021 Uiso 1 1 calc R
C4 C 0.83875(15) 0.74578(19) 0.69106(13) 0.0215(4) Uani 1 1 d .
H4 H 0.880425 0.814567 0.723656 0.026 Uiso 1 1 calc R
C5 C 0.76470(14) 0.68281(18) 0.74196(13) 0.0207(4) Uani 1 1 d .
H5 H 0.756134 0.712037 0.807229 0.025 Uiso 1 1 calc R
C16 C 0.45977(15) 0.09816(19) 0.28536(14) 0.0225(4) Uani 1 1 d .
H16 H 0.433431 0.041710 0.230541 0.027 Uiso 1 1 calc R
C3 C 0.85087(14) 0.70665(18) 0.59192(13) 0.0203(4) Uani 1 1 d .
H3 H 0.898223 0.750055 0.556591 0.024 Uiso 1 1 calc R
C15 C 0.41940(15) 0.09088(19) 0.37671(13) 0.0225(4) Uani 1 1 d .
H15 H 0.367329 0.028460 0.384034 0.027 Uiso 1 1 calc R
C21 C 0.81215(16) 0.3900(2) 0.23935(14) 0.0253(4) Uani 1 1 d .
H21A H 0.835262 0.346851 0.182369 0.038 Uiso 1 1 calc GR
H21B H 0.875430 0.403093 0.295402 0.038 Uiso 1 1 calc GR
H21C H 0.780007 0.471648 0.215727 0.038 Uiso 1 1 calc GR
C19 C 0.87831(16) 0.0884(2) 0.52689(15) 0.0288(5) Uani 1 1 d .
H19A H 0.918928 0.079973 0.471744 0.043 Uiso 1 1 calc GR
H19B H 0.841218 0.008909 0.534809 0.043 Uiso 1 1 calc GR
H19C H 0.928919 0.108939 0.591310 0.043 Uiso 1 1 calc GR

loop_
_atom_site_aniso_label
_atom_site_aniso_U_11
_atom_site_aniso_U_22
_atom_site_aniso_U_33
_atom_site_aniso_U_23
_atom_site_aniso_U_13
_atom_site_aniso_U_12
O1 0.0244(6) 0.0157(7) 0.0177(6) 0.0018(4) 0.0034(5) 0.0004(5)
O5 0.0205(6) 0.0155(7) 0.0282(7) 0.0025(5) 0.0036(5) 0.0039(5)
O2 0.0246(7) 0.0239(8) 0.0210(6) 0.0030(5) 0.0013(5) 0.0034(6)
O3 0.0242(7) 0.0200(8) 0.0208(6) -0.0039(5) 0.0120(5) -0.0019(6)
O4 0.0179(6) 0.0274(9) 0.0311(7) 0.0020(5) 0.0045(5) 0.0019(6)
C2 0.0149(8) 0.0174(10) 0.0185(8) 0.0008(6) 0.0033(6) 0.0031(7)
C8 0.0180(8) 0.0139(9) 0.0139(7) 0.0028(6) 0.0032(6) 0.0042(7)
C11 0.0175(8) 0.0133(9) 0.0180(8) 0.0011(6) 0.0024(6) 0.0027(7)
C7 0.0149(8) 0.0143(10) 0.0194(8) 0.0002(6) 0.0016(6) 0.0035(7)
C18 0.0193(9) 0.0190(10) 0.0130(8) -0.0015(6) 0.0052(6) 0.0034(7)
C13 0.0187(8) 0.0181(10) 0.0147(8) 0.0014(6) 0.0040(6) 0.0029(7)
C20 0.0219(9) 0.0190(10) 0.0157(8) -0.0007(7) 0.0078(6) -0.0001(8)
C12 0.0160(8) 0.0147(10) 0.0181(8) 0.0019(6) 0.0019(6) 0.0033(7)
C9 0.0161(8) 0.0149(10) 0.0165(8) -0.0007(6) 0.0053(6) 0.0000(7)
C14 0.0195(9) 0.0211(11) 0.0200(8) 0.0031(7) 0.0026(6) 0.0008(8)
C10 0.0186(8) 0.0161(10) 0.0142(8) -0.0005(6) 0.0047(6) 0.0016(7)
C6 0.0183(8) 0.0188(10) 0.0185(8) 0.0014(7) 0.0045(6) 0.0010(7)
C17 0.0208(9) 0.0212(10) 0.0182(8) -0.0006(7) 0.0029(6) 0.0029(8)
C1 0.0166(8) 0.0171(10) 0.0184(8) 0.0001(6) 0.0034(6) 0.0013(7)
C4 0.0211(9) 0.0160(10) 0.0263(9) -0.0055(7) 0.0027(7) -0.0019(8)
C5 0.0236(9) 0.0199(10) 0.0181(8) -0.0033(7) 0.0030(6) 0.0036(8)
C16 0.0199(9) 0.0201(11) 0.0255(9) -0.0049(7) 0.0002(7) 0.0011(8)
C3 0.0190(9) 0.0175(10) 0.0252(9) -0.0003(7) 0.0065(7) -0.0012(8)
C15 0.0194(9) 0.0197(11) 0.0278(9) 0.0009(7) 0.0031(7) -0.0028(8)
C21 0.0287(10) 0.0252(12) 0.0265(9) -0.0037(7) 0.0159(7) -0.0034(9)
C19 0.0292(10) 0.0216(12) 0.0349(10) 0.0042(8) 0.0053(8) 0.0103(9)

loop_
_atom_type_symbol
_atom_type_description
_atom_type_scat_dispersion_real
_atom_type_scat_dispersion_imag
_atom_type_scat_source
C C 0.0033 0.0016 'International Tables Vol C Tables 4.2.6.8 and 6.1.1.4'
H H 0.0000 0.0000 'International Tables Vol C Tables 4.2.6.8 and 6.1.1.4'
O O 0.0106 0.0060 'International Tables Vol C Tables 4.2.6.8 and 6.1.1.4'

loop_
_geom_angle_atom_site_label_1
_geom_angle_atom_site_label_2
_geom_angle_atom_site_label_3
_geom_angle
C20 O1 C1 111.44(13)
C18 O5 C19 115.63(14)
C10 O3 C21 118.78(14)
C7 C2 C1 109.24(15)
C3 C2 C7 121.81(15)
C3 C2 C1 128.94(16)
C7 C8 C9 106.74(14)
C13 C8 C7 130.86(15)
C13 C8 C9 121.76(15)
C12 C11 C10 120.13(14)
C17 C11 C12 118.96(16)
C17 C11 C10 120.87(15)
C2 C7 C8 109.15(14)
C2 C7 C6 119.80(16)
C6 C7 C8 131.05(16)
O5 C18 C9 110.88(14)
O4 C18 O5 124.64(16)
O4 C18 C9 124.47(17)
C8 C13 H13 119.4
C8 C13 C12 121.15(15)
C12 C13 H13 119.4
O1 C20 C10 111.03(14)
O2 C20 O1 121.66(17)
O2 C20 C10 127.27(16)
C11 C12 C13 118.75(16)
C14 C12 C11 119.70(15)
C14 C12 C13 121.54(15)
C18 C9 C8 112.33(13)
C18 C9 C10 113.31(14)
C18 C9 C1 112.76(14)
C10 C9 C8 110.34(13)
C1 C9 C8 101.35(13)
C1 C9 C10 105.94(13)
C12 C14 H14 119.7
C12 C14 C15 120.67(16)
C15 C14 H14 119.7
O3 C10 C11 106.10(14)
O3 C10 C20 109.35(13)
O3 C10 C9 114.26(13)
C11 C10 C20 114.80(14)
C11 C10 C9 113.06(13)
C9 C10 C20 99.43(13)
C7 C6 H6 120.8
C5 C6 C7 118.36(16)
C5 C6 H6 120.8
C11 C17 H17 119.7
C16 C17 C11 120.69(16)
C16 C17 H17 119.7
O1 C1 C2 109.76(14)
O1 C1 C9 102.80(13)
O1 C1 H1 113.0
C2 C1 C9 104.57(13)
C2 C1 H1 113.0
C9 C1 H1 113.0
C5 C4 H4 119.7
C3 C4 H4 119.7
C3 C4 C5 120.64(17)
C6 C5 C4 121.33(16)
C6 C5 H5 119.3
C4 C5 H5 119.3
C17 C16 H16 119.8
C15 C16 C17 120.32(17)
C15 C16 H16 119.8
C2 C3 C4 117.92(16)
C2 C3 H3 121.0
C4 C3 H3 121.0
C14 C15 H15 120.2
C16 C15 C14 119.62(17)
C16 C15 H15 120.2
O3 C21 H21A 109.5
O3 C21 H21B 109.5
O3 C21 H21C 109.5
H21A C21 H21B 109.5
H21A C21 H21C 109.5
H21B C21 H21C 109.5
O5 C19 H19A 109.5
O5 C19 H19B 109.5
O5 C19 H19C 109.5
H19A C19 H19B 109.5
H19A C19 H19C 109.5
H19B C19 H19C 109.5

loop_
_geom_bond_atom_site_label_1
_geom_bond_atom_site_label_2
_geom_bond_distance
O1 C20 1.350(2)
O1 C1 1.478(2)
O5 C18 1.333(2)
O5 C19 1.445(2)
O2 C20 1.203(2)
O3 C10 1.4228(19)
O3 C21 1.432(2)
O4 C18 1.201(2)
C2 C7 1.397(2)
C2 C1 1.504(2)
C2 C3 1.382(2)
C8 C7 1.460(2)
C8 C13 1.329(2)
C8 C9 1.538(2)
C11 C12 1.410(2)
C11 C10 1.515(2)
C11 C17 1.389(2)
C7 C6 1.400(2)
C18 C9 1.514(2)
C13 H13 0.9300
C13 C12 1.465(2)
C20 C10 1.551(3)
C12 C14 1.387(2)
C9 C10 1.537(2)
C9 C1 1.530(2)
C14 H14 0.9300
C14 C15 1.388(3)
C6 H6 0.9300
C6 C5 1.380(3)
C17 H17 0.9300
C17 C16 1.386(3)
C1 H1 0.9800
C4 H4 0.9300
C4 C5 1.395(3)
C4 C3 1.392(2)
C5 H5 0.9300
C16 H16 0.9300
C16 C15 1.384(2)
C3 H3 0.9300
C15 H15 0.9300
C21 H21A 0.9600
C21 H21B 0.9600
C21 H21C 0.9600
C19 H19A 0.9600
C19 H19B 0.9600
C19 H19C 0.9600

loop_
_geom_torsion_atom_site_label_1
_geom_torsion_atom_site_label_2
_geom_torsion_atom_site_label_3
_geom_torsion_atom_site_label_4
_geom_torsion
O1 C20 C10 O3 -100.19(15)
O1 C20 C10 C11 140.73(13)
O1 C20 C10 C9 19.80(16)
O5 C18 C9 C8 66.45(17)
O5 C18 C9 C10 -59.44(17)
O5 C18 C9 C1 -179.78(12)
O2 C20 C10 O3 77.6(2)
O2 C20 C10 C11 -41.4(2)
O2 C20 C10 C9 -162.37(17)
O4 C18 C9 C8 -114.01(18)
O4 C18 C9 C10 120.10(17)
O4 C18 C9 C1 -0.2(2)
C2 C7 C6 C5 -3.9(2)
C8 C7 C6 C5 176.63(17)
C8 C13 C12 C11 -17.9(2)
C8 C13 C12 C14 162.71(17)
C8 C9 C10 O3 -163.89(14)
C8 C9 C10 C11 -42.40(19)
C8 C9 C10 C20 79.79(15)
C8 C9 C1 O1 -86.19(13)
C8 C9 C1 C2 28.47(16)
C11 C12 C14 C15 0.7(3)
C11 C17 C16 C15 0.3(3)
C7 C2 C1 O1 89.40(16)
C7 C2 C1 C9 -20.27(18)
C7 C2 C3 C4 -0.6(3)
C7 C8 C13 C12 167.88(16)
C7 C8 C9 C18 92.74(17)
C7 C8 C9 C10 -139.78(14)
C7 C8 C9 C1 -27.86(16)
C7 C6 C5 C4 1.2(3)
C18 C9 C10 O3 -37.0(2)
C18 C9 C10 C11 84.54(17)
C18 C9 C10 C20 -153.27(14)
C18 C9 C1 O1 153.52(12)
C18 C9 C1 C2 -91.82(15)
C13 C8 C7 C2 -154.07(18)
C13 C8 C7 C6 25.4(3)
C13 C8 C9 C18 -95.50(19)
C13 C8 C9 C10 32.0(2)
C13 C8 C9 C1 143.90(16)
C13 C12 C14 C15 -179.93(17)
C20 O1 C1 C2 -127.62(15)
C20 O1 C1 C9 -16.79(16)
C12 C11 C10 O3 152.92(15)
C12 C11 C10 C20 -86.20(18)
C12 C11 C10 C9 26.9(2)
C12 C11 C17 C16 -1.6(3)
C12 C14 C15 C16 -2.0(3)
C9 C8 C7 C2 16.66(18)
C9 C8 C7 C6 -163.86(17)
C9 C8 C13 C12 -1.7(3)
C10 C11 C12 C13 3.9(2)
C10 C11 C12 C14 -176.72(15)
C10 C11 C17 C16 176.21(16)
C10 C9 C1 O1 29.04(15)
C10 C9 C1 C2 143.70(13)
C17 C11 C12 C13 -178.32(16)
C17 C11 C12 C14 1.1(2)
C17 C11 C10 O3 -24.8(2)
C17 C11 C10 C20 96.05(19)
C17 C11 C10 C9 -150.82(16)
C17 C16 C15 C14 1.5(3)
C1 O1 C20 O2 179.88(15)
C1 O1 C20 C10 -2.15(17)
C1 C2 C7 C8 2.32(19)
C1 C2 C7 C6 -177.24(15)
C1 C2 C3 C4 -179.45(17)
C1 C9 C10 O3 87.19(17)
C1 C9 C10 C11 -151.32(14)
C1 C9 C10 C20 -29.13(15)
C5 C4 C3 C2 -2.2(3)
C3 C2 C7 C8 -176.71(16)
C3 C2 C7 C6 3.7(3)
C3 C2 C1 O1 -91.7(2)
C3 C2 C1 C9 158.67(17)
C3 C4 C5 C6 1.9(3)
C21 O3 C10 C11 170.05(14)
C21 O3 C10 C20 45.72(18)
C21 O3 C10 C9 -64.70(19)
C19 O5 C18 O4 -4.8(2)
C19 O5 C18 C9 174.70(13)
